data_4514477
loop_
_publ_author_name
'Shafikov, Marsel Z.'
'Daniels, Ruth'
'Pander, Piotr'
'Dias, Fernando B.'
'Williams, J. A. Gareth'
'Kozhevnikov, Valery N.'

_publ_section_title
;
 Dinuclear Design of a Pt(II) Complex Affording Highly Efficient Red
 Emission: Photophysical Properties and Application in
 Solution-Processible OLEDs.
;
_journal_issue 8
_journal_name_full 'ACS applied materials &amp; interfaces'
_journal_page_first 8182
_journal_page_last 8193
_journal_paper_doi 10.1021/acsami.8b18928
_journal_volume 11
_journal_year 2019
_chemical_formula_moiety 'C34 H44 N2 O4 Pt2 S2'
_chemical_formula_sum 'C34 H44 N2 O4 Pt2 S2'
_chemical_formula_weight 999.01
_space_group_crystal_system monoclinic
_space_group_IT_number 14
_space_group_name_Hall '-P 2ybc'
_space_group_name_H-M_alt 'P 1 21/c 1'
_symmetry_space_group_name_Hall '-P 2ybc'
_symmetry_space_group_name_H-M 'P 1 21/c 1'
_atom_sites_solution_hydrogens geom
_atom_sites_solution_primary dual
_audit_creation_date 2016-10-13
_audit_creation_method
;
Olex2 1.2-alpha
(compiled 2016.10.10 svn.r3347 for OlexSys, GUI svn.r5252)
;
_cell_angle_alpha 90
_cell_angle_beta 94.2100(10)
_cell_angle_gamma 90
_cell_formula_units_Z 4
_cell_length_a 21.3046(3)
_cell_length_b 7.79200(10)
_cell_length_c 20.9345(2)
_cell_measurement_reflns_used 15632
_cell_measurement_temperature 123.08(13)
_cell_measurement_theta_max 28.8190
_cell_measurement_theta_min 3.3260
_cell_volume 3465.86(7)
_computing_cell_refinement 'CrysAlisPro 1.171.38.43 (Rigaku OD, 2015)'
_computing_data_collection 'CrysAlisPro 1.171.38.43 (Rigaku OD, 2015)'
_computing_data_reduction 'CrysAlisPro 1.171.38.43 (Rigaku OD, 2015)'
_computing_molecular_graphics 'Olex2 (Dolomanov et al., 2009)'
_computing_publication_material 'Olex2 (Dolomanov et al., 2009)'
_computing_structure_refinement 'ShelXL (Sheldrick, 2015)'
_computing_structure_solution 'ShelXT (Sheldrick, 2015)'
_diffrn_ambient_environment N~2~
_diffrn_ambient_temperature 123.08(13)
_diffrn_detector 'CCD plate'
_diffrn_detector_area_resol_mean 15.9702
_diffrn_detector_type Eos
_diffrn_measured_fraction_theta_full 0.999
_diffrn_measured_fraction_theta_max 0.925
_diffrn_measurement_details
;
List of Runs (angles in degrees, time in seconds):

  # Type    Start    End  Width  t~exp~   \w     \q     \k     \f   Frames
--------------------------------------------------------------------------
  1  \w    -13.00  90.00   0.50   25.00    --   19.11  77.00 150.00  206
  2  \w    -13.00  90.00   0.50   25.00    --   19.11  77.00   0.00  206
  3  \w     -3.00  88.00   0.50   25.00    --   19.11  57.00 -90.00  182
  4  \w    -20.00  63.00   0.50   25.00    --   19.11 -99.00-150.00  166
  5  \w     -8.00  92.00   0.50   25.00    --   19.11  38.00 120.00  200
  6  \w    -42.00  49.00   0.50   25.00    --  -19.89  57.00 -60.00  182
  7  \w    -42.00  49.00   0.50   25.00    --  -19.89  57.00  30.00  182
  8  \w    -52.00  51.00   0.50   25.00    --  -19.89  77.00 120.00  206
  9  \w    -20.00   5.00   0.50   25.00    --   19.11 -99.00  30.00   50
;
_diffrn_measurement_device 'four-circle diffractometer'
_diffrn_measurement_device_type 'SuperNova, Single source at offset, Eos'
_diffrn_measurement_method '\w scans'
_diffrn_orient_matrix_type 'CrysAlisPro convention (1999,Acta A55,543-557)'
_diffrn_orient_matrix_UB_11 0.0246082000
_diffrn_orient_matrix_UB_12 -0.0319958000
_diffrn_orient_matrix_UB_13 -0.0177062000
_diffrn_orient_matrix_UB_21 -0.0195778000
_diffrn_orient_matrix_UB_22 0.0082032000
_diffrn_orient_matrix_UB_23 -0.0287383000
_diffrn_orient_matrix_UB_31 0.0111670000
_diffrn_orient_matrix_UB_32 0.0848482000
_diffrn_orient_matrix_UB_33 -0.0038995000
_diffrn_radiation_monochromator mirror
_diffrn_radiation_probe x-ray
_diffrn_radiation_type MoK\a
_diffrn_radiation_wavelength 0.71073
_diffrn_reflns_av_R_equivalents 0.0600
_diffrn_reflns_av_unetI/netI 0.0415
_diffrn_reflns_Laue_measured_fraction_full 0.999
_diffrn_reflns_Laue_measured_fraction_max 0.925
_diffrn_reflns_limit_h_max 29
_diffrn_reflns_limit_h_min -29
_diffrn_reflns_limit_k_max 10
_diffrn_reflns_limit_k_min -10
_diffrn_reflns_limit_l_max 28
_diffrn_reflns_limit_l_min -27
_diffrn_reflns_number 53199
_diffrn_reflns_point_group_measured_fraction_full 0.999
_diffrn_reflns_point_group_measured_fraction_max 0.925
_diffrn_reflns_theta_full 26.000
_diffrn_reflns_theta_max 29.224
_diffrn_reflns_theta_min 2.927
_diffrn_source 'micro-focus sealed X-ray tube'
_diffrn_source_type 'SuperNova (Mo) X-ray Source'
_exptl_absorpt_coefficient_mu 8.223
_exptl_absorpt_correction_T_max 0.900
_exptl_absorpt_correction_T_min 0.740
_exptl_absorpt_correction_type gaussian
_exptl_absorpt_process_details
;
CrysAlisPro 1.171.38.43 (Rigaku Oxford Diffraction, 2015)
Numerical absorption correction based on gaussian integration over
            a multifaceted crystal model
Empirical absorption correction using spherical harmonics,
 implemented in SCALE3 ABSPACK scaling algorithm.
;
_exptl_crystal_colour 'clear orange'
_exptl_crystal_colour_lustre clear
_exptl_crystal_colour_primary orange
_exptl_crystal_density_diffrn 1.915
_exptl_crystal_description plate
_exptl_crystal_F_000 1928
_exptl_crystal_size_max 0.219
_exptl_crystal_size_mid 0.157
_exptl_crystal_size_min 0.079
_refine_diff_density_max 2.607
_refine_diff_density_min -1.426
_refine_diff_density_rms 0.191
_refine_ls_extinction_method none
_refine_ls_goodness_of_fit_ref 1.088
_refine_ls_hydrogen_treatment constr
_refine_ls_matrix_type full
_refine_ls_number_parameters 403
_refine_ls_number_reflns 8712
_refine_ls_number_restraints 0
_refine_ls_restrained_S_all 1.088
_refine_ls_R_factor_all 0.0508
_refine_ls_R_factor_gt 0.0335
_refine_ls_shift/su_max 0.004
_refine_ls_shift/su_mean 0.000
_refine_ls_structure_factor_coef Fsqd
_refine_ls_weighting_details 'w=1/[\s^2^(Fo^2^)+(0.0301P)^2^+7.0321P] where P=(Fo^2^+2Fc^2^)/3'
_refine_ls_weighting_scheme calc
_refine_ls_wR_factor_gt 0.0709
_refine_ls_wR_factor_ref 0.0803
_reflns_Friedel_coverage 0.000
_reflns_number_gt 6850
_reflns_number_total 8712
_reflns_threshold_expression 'I > 2\s(I)'
_cod_data_source_file am8b18928_si_002.cif
_cod_data_source_block p149
_cod_database_code 4514477
_chemical_oxdiff_formula 'C34 H44 O4 N2 S2 Pt2'
_chemical_oxdiff_usercomment Shafikov_Yersin_RED-62
_shelx_space_group_comment
;
The symmetry employed for this shelxl refinement is uniquely defined
by the following loop, which should always be used as a source of
symmetry information in preference to the above space-group names.
They are only intended as comments.
;
_reflns_odcompleteness_completeness 99.78
_reflns_odcompleteness_iscentric 1
_reflns_odcompleteness_theta 26.32
_olex2_refinement_description
;
1. Fixed Uiso
 At 1.2 times of:
  All C(H) groups, All C(H,H) groups
 At 1.5 times of:
  All C(H,H,H) groups
2.a Secondary CH2 refined with riding coordinates:
 C7(H7A,H7B), C5(H5A,H5B), C6(H6A,H6B), C4(H4A,H4B), C23(H23A,H23B), C22(H22A,
 H22B), C19(H19A,H19B), C3(H3A,H3B), C20(H20A,H20B), C21(H21A,H21B)
2.b Aromatic/amide H refined with riding coordinates:
 C1(H1), C9(H9), C13(H13), C27(H27), C17(H17), C32(H32)
2.c Idealised Me refined as rotating group:
 C29(H29A,H29B,H29C), C30(H30A,H30B,H30C), C25(H25A,H25B,H25C), C34(H34A,H34B,
 H34C), C24(H24A,H24B,H24C), C2(H2A,H2B,H2C)
;
_shelx_shelxl_version_number 2014/7
_olex2_date_sample_data_collection 2016-10-10
_olex2_submission_original_sample_id 'RED-62 (P149)'
_olex2_submission_special_instructions 'No special instructions were received'
_oxdiff_exptl_absorpt_empirical_details
;
Empirical correction (ABSPACK) includes:
- Absorption correction using spherical harmonics
- Frame scaling
;
_oxdiff_exptl_absorpt_empirical_full_max 1.717
_oxdiff_exptl_absorpt_empirical_full_min 0.752

loop_
_space_group_symop_operation_xyz
'x, y, z'
'-x, y+1/2, -z+1/2'
'-x, -y, -z'
'x, -y-1/2, z-1/2'

loop_
_atom_site_label
_atom_site_type_symbol
_atom_site_fract_x
_atom_site_fract_y
_atom_site_fract_z
_atom_site_U_iso_or_equiv
_atom_site_adp_type
_atom_site_occupancy
_atom_site_site_symmetry_order
_atom_site_calc_flag
_atom_site_refinement_flags_posn
Pt1 Pt 0.42995(2) 0.11040(2) 0.57374(2) 0.01627(6) Uani 1 1 d .
Pt2 Pt 0.70442(2) 0.10256(2) 0.63774(2) 0.01746(6) Uani 1 1 d .
S1 S 0.45158(6) 0.38987(15) 0.39305(6) 0.0200(2) Uani 1 1 d .
S2 S 0.73876(6) 0.39891(15) 0.46385(6) 0.0224(3) Uani 1 1 d .
O1 O 0.33893(16) 0.0700(4) 0.58361(16) 0.0219(7) Uani 1 1 d .
O4 O 0.78635(17) 0.0623(4) 0.68872(16) 0.0243(8) Uani 1 1 d .
O2 O 0.45671(16) -0.0153(4) 0.65801(15) 0.0219(7) Uani 1 1 d .
O3 O 0.65255(16) 0.0035(4) 0.70893(15) 0.0215(7) Uani 1 1 d .
N1 N 0.51817(18) 0.1648(5) 0.55582(17) 0.0164(8) Uani 1 1 d .
N2 N 0.62734(19) 0.1606(5) 0.58106(18) 0.0189(8) Uani 1 1 d .
C12 C 0.5267(2) 0.2568(6) 0.5001(2) 0.0189(10) Uani 1 1 d .
C14 C 0.6372(2) 0.2534(6) 0.5261(2) 0.0183(10) Uani 1 1 d .
C1 C 0.5689(2) 0.1181(5) 0.5926(2) 0.0179(10) Uani 1 1 d .
H1 H 0.5631 0.0515 0.6285 0.021 Uiso 1 1 calc R
C10 C 0.4138(2) 0.2320(6) 0.4924(2) 0.0201(10) Uani 1 1 d .
C9 C 0.3586(2) 0.2706(6) 0.4524(2) 0.0188(10) Uani 1 1 d .
H9 H 0.3182 0.2418 0.4626 0.023 Uiso 1 1 calc R
C26 C 0.3174(2) -0.0167(6) 0.6290(2) 0.0221(10) Uani 1 1 d .
C15 C 0.7028(2) 0.2824(6) 0.5216(2) 0.0203(10) Uani 1 1 d .
C13 C 0.5865(2) 0.3009(6) 0.4854(2) 0.0192(10) Uani 1 1 d .
H13 H 0.5927 0.3621 0.4482 0.023 Uiso 1 1 calc R
C11 C 0.4675(2) 0.2896(6) 0.4662(2) 0.0203(10) Uani 1 1 d .
C16 C 0.7452(2) 0.2132(6) 0.5676(2) 0.0205(10) Uani 1 1 d .
C33 C 0.7899(2) 0.0075(6) 0.7466(2) 0.0238(11) Uani 1 1 d .
C31 C 0.6768(3) -0.0394(6) 0.7642(2) 0.0232(11) Uani 1 1 d .
C28 C 0.4181(3) -0.0922(6) 0.6917(2) 0.0221(11) Uani 1 1 d .
C8 C 0.3714(2) 0.3545(6) 0.3973(2) 0.0198(10) Uani 1 1 d .
C7 C 0.3254(2) 0.4163(6) 0.3443(2) 0.0221(11) Uani 1 1 d .
H7A H 0.3346 0.3603 0.3047 0.026 Uiso 1 1 calc R
H7B H 0.3310 0.5388 0.3387 0.026 Uiso 1 1 calc R
C27 C 0.3525(2) -0.0970(6) 0.6794(2) 0.0227(11) Uani 1 1 d .
H27 H 0.3301 -0.1604 0.7077 0.027 Uiso 1 1 calc R
C17 C 0.8074(2) 0.2531(6) 0.5542(2) 0.0228(10) Uani 1 1 d .
H17 H 0.8423 0.2155 0.5795 0.027 Uiso 1 1 calc R
C5 C 0.2117(2) 0.4546(7) 0.3052(2) 0.0244(11) Uani 1 1 d .
H5A H 0.2195 0.4017 0.2646 0.029 Uiso 1 1 calc R
H5B H 0.2193 0.5768 0.3013 0.029 Uiso 1 1 calc R
C6 C 0.2576(2) 0.3815(6) 0.3569(2) 0.0232(11) Uani 1 1 d .
H6A H 0.2490 0.4313 0.3979 0.028 Uiso 1 1 calc R
H6B H 0.2512 0.2586 0.3597 0.028 Uiso 1 1 calc R
C29 C 0.4480(3) -0.1808(7) 0.7501(2) 0.0261(11) Uani 1 1 d .
H29A H 0.4767 -0.2670 0.7371 0.039 Uiso 1 1 calc GR
H29B H 0.4160 -0.2338 0.7733 0.039 Uiso 1 1 calc GR
H29C H 0.4705 -0.0983 0.7770 0.039 Uiso 1 1 calc GR
C30 C 0.6303(3) -0.0963(7) 0.8109(3) 0.0321(13) Uani 1 1 d .
H30A H 0.5978 -0.0114 0.8127 0.048 Uiso 1 1 calc GR
H30B H 0.6515 -0.1099 0.8526 0.048 Uiso 1 1 calc GR
H30C H 0.6119 -0.2037 0.7970 0.048 Uiso 1 1 calc GR
C4 C 0.1431(3) 0.4271(7) 0.3180(3) 0.0298(12) Uani 1 1 d .
H4A H 0.1345 0.3048 0.3183 0.036 Uiso 1 1 calc R
H4B H 0.1361 0.4718 0.3601 0.036 Uiso 1 1 calc R
C25 C 0.2469(2) -0.0227(7) 0.6264(3) 0.0293(12) Uani 1 1 d .
H25A H 0.2311 0.0854 0.6403 0.044 Uiso 1 1 calc GR
H25B H 0.2339 -0.1123 0.6540 0.044 Uiso 1 1 calc GR
H25C H 0.2305 -0.0451 0.5832 0.044 Uiso 1 1 calc GR
C32 C 0.7405(3) -0.0392(7) 0.7829(2) 0.0273(12) Uani 1 1 d .
H32 H 0.7516 -0.0744 0.8246 0.033 Uiso 1 1 calc R
C18 C 0.8120(2) 0.3510(7) 0.5013(3) 0.0259(11) Uani 1 1 d .
C23 C 0.9984(3) 0.9233(7) 0.4056(3) 0.0402(15) Uani 1 1 d .
H23A H 1.0060 0.8661 0.3657 0.048 Uiso 1 1 calc R
H23B H 1.0314 0.8896 0.4374 0.048 Uiso 1 1 calc R
C22 C 0.9353(3) 0.8649(7) 0.4272(3) 0.0361(14) Uani 1 1 d .
H22A H 0.9025 0.8940 0.3945 0.043 Uiso 1 1 calc R
H22B H 0.9268 0.9263 0.4660 0.043 Uiso 1 1 calc R
C34 C 0.8560(3) -0.0055(8) 0.7761(3) 0.0357(14) Uani 1 1 d .
H34A H 0.8848 0.0321 0.7458 0.054 Uiso 1 1 calc GR
H34B H 0.8650 -0.1225 0.7878 0.054 Uiso 1 1 calc GR
H34C H 0.8606 0.0656 0.8136 0.054 Uiso 1 1 calc GR
C19 C 0.8707(3) 0.4182(7) 0.4738(3) 0.0307(12) Uani 1 1 d .
H19A H 0.8752 0.3625 0.4329 0.037 Uiso 1 1 calc R
H19B H 0.9069 0.3866 0.5022 0.037 Uiso 1 1 calc R
C3 C 0.0976(3) 0.5125(8) 0.2690(3) 0.0392(15) Uani 1 1 d .
H3A H 0.1067 0.6344 0.2684 0.047 Uiso 1 1 calc R
H3B H 0.1044 0.4668 0.2270 0.047 Uiso 1 1 calc R
C24 C 1.0013(3) 1.1170(8) 0.3956(3) 0.0490(18) Uani 1 1 d .
H24A H 0.9692 1.1509 0.3635 0.073 Uiso 1 1 calc GR
H24B H 1.0418 1.1477 0.3820 0.073 Uiso 1 1 calc GR
H24C H 0.9947 1.1744 0.4352 0.073 Uiso 1 1 calc GR
C20 C 0.8714(3) 0.6104(7) 0.4639(3) 0.0293(12) Uani 1 1 d .
H20A H 0.8645 0.6671 0.5040 0.035 Uiso 1 1 calc R
H20B H 0.8372 0.6421 0.4330 0.035 Uiso 1 1 calc R
C21 C 0.9331(3) 0.6713(7) 0.4403(3) 0.0332(13) Uani 1 1 d .
H21A H 0.9406 0.6104 0.4012 0.040 Uiso 1 1 calc R
H21B H 0.9669 0.6421 0.4720 0.040 Uiso 1 1 calc R
C2 C 0.0291(3) 0.4885(9) 0.2814(3) 0.0463(16) Uani 1 1 d .
H2A H 0.0032 0.5535 0.2507 0.069 Uiso 1 1 calc GR
H2B H 0.0222 0.5276 0.3238 0.069 Uiso 1 1 calc GR
H2C H 0.0183 0.3691 0.2776 0.069 Uiso 1 1 calc GR

loop_
_atom_site_aniso_label
_atom_site_aniso_U_11
_atom_site_aniso_U_22
_atom_site_aniso_U_33
_atom_site_aniso_U_23
_atom_site_aniso_U_13
_atom_site_aniso_U_12
Pt1 0.01897(10) 0.01347(9) 0.01639(10) -0.00066(6) 0.00147(7) -0.00053(7)
Pt2 0.01963(11) 0.01376(9) 0.01869(10) 0.00051(7) -0.00066(7) 0.00053(7)
S1 0.0233(6) 0.0184(6) 0.0181(6) 0.0021(4) 0.0008(5) 0.0015(5)
S2 0.0214(6) 0.0246(6) 0.0216(6) 0.0037(5) 0.0035(5) -0.0008(5)
O1 0.0199(18) 0.0217(17) 0.0245(18) 0.0003(14) 0.0039(14) -0.0007(14)
O4 0.026(2) 0.0214(17) 0.0250(18) 0.0004(15) -0.0029(15) 0.0020(15)
O2 0.0234(19) 0.0210(17) 0.0213(17) 0.0011(14) 0.0027(14) -0.0029(14)
O3 0.0238(19) 0.0178(17) 0.0227(17) 0.0050(13) 0.0005(14) 0.0018(14)
N1 0.021(2) 0.0108(17) 0.0178(19) -0.0003(15) 0.0019(16) 0.0007(16)
N2 0.024(2) 0.0109(18) 0.022(2) -0.0021(16) -0.0012(17) 0.0010(16)
C12 0.030(3) 0.009(2) 0.017(2) -0.0027(17) 0.004(2) 0.0029(19)
C14 0.023(3) 0.012(2) 0.021(2) -0.0039(18) 0.0028(19) -0.0037(19)
C1 0.022(3) 0.011(2) 0.020(2) -0.0027(17) 0.0014(19) -0.0005(18)
C10 0.028(3) 0.010(2) 0.022(2) -0.0053(18) -0.001(2) -0.0006(19)
C9 0.019(2) 0.012(2) 0.025(2) -0.0036(18) 0.0027(19) 0.0037(18)
C26 0.025(3) 0.016(2) 0.026(3) -0.006(2) 0.006(2) -0.003(2)
C15 0.028(3) 0.014(2) 0.019(2) 0.0012(18) 0.003(2) -0.0015(19)
C13 0.028(3) 0.015(2) 0.015(2) -0.0026(18) 0.0015(19) 0.0006(19)
C11 0.025(3) 0.015(2) 0.021(2) -0.0028(18) 0.002(2) 0.0029(19)
C16 0.023(3) 0.016(2) 0.023(2) -0.0021(19) 0.002(2) 0.0010(19)
C33 0.026(3) 0.018(2) 0.027(3) 0.000(2) -0.006(2) 0.004(2)
C31 0.034(3) 0.010(2) 0.026(3) 0.000(2) 0.003(2) 0.003(2)
C28 0.032(3) 0.015(2) 0.020(2) -0.0002(18) 0.003(2) -0.004(2)
C8 0.021(3) 0.014(2) 0.024(2) -0.0046(19) -0.002(2) 0.0010(19)
C7 0.026(3) 0.017(2) 0.023(3) -0.0009(19) 0.001(2) 0.002(2)
C27 0.026(3) 0.019(2) 0.023(3) 0.0014(19) 0.003(2) -0.004(2)
C17 0.024(3) 0.022(2) 0.023(2) -0.003(2) 0.001(2) 0.002(2)
C5 0.025(3) 0.023(3) 0.024(3) 0.000(2) -0.003(2) -0.001(2)
C6 0.023(3) 0.018(2) 0.028(3) -0.002(2) -0.003(2) 0.003(2)
C29 0.035(3) 0.023(3) 0.020(2) 0.003(2) 0.001(2) -0.004(2)
C30 0.040(3) 0.028(3) 0.028(3) 0.006(2) 0.002(2) 0.000(2)
C4 0.034(3) 0.025(3) 0.029(3) 0.000(2) -0.007(2) 0.002(2)
C25 0.027(3) 0.026(3) 0.036(3) -0.006(2) 0.009(2) -0.003(2)
C32 0.034(3) 0.021(3) 0.026(3) 0.001(2) -0.004(2) 0.003(2)
C18 0.021(3) 0.027(3) 0.029(3) -0.002(2) 0.000(2) 0.002(2)
C23 0.037(4) 0.038(3) 0.046(4) 0.005(3) 0.005(3) -0.012(3)
C22 0.036(3) 0.039(3) 0.034(3) 0.003(3) 0.003(3) -0.010(3)
C34 0.031(3) 0.037(3) 0.037(3) 0.008(3) -0.010(3) 0.001(3)
C19 0.027(3) 0.033(3) 0.033(3) 0.006(2) 0.006(2) 0.002(2)
C3 0.031(3) 0.037(3) 0.049(4) 0.017(3) -0.003(3) 0.005(3)
C24 0.052(4) 0.043(4) 0.051(4) 0.003(3) -0.002(3) -0.019(3)
C20 0.025(3) 0.033(3) 0.030(3) 0.003(2) 0.000(2) -0.006(2)
C21 0.026(3) 0.038(3) 0.035(3) 0.000(3) 0.004(2) -0.008(3)
C2 0.031(3) 0.053(4) 0.054(4) 0.011(3) -0.003(3) 0.003(3)

loop_
_atom_type_symbol
_atom_type_description
_atom_type_scat_dispersion_real
_atom_type_scat_dispersion_imag
_atom_type_scat_source
C C 0.0033 0.0016 'International Tables Vol C Tables 4.2.6.8 and 6.1.1.4'
H H 0.0000 0.0000 'International Tables Vol C Tables 4.2.6.8 and 6.1.1.4'
N N 0.0061 0.0033 'International Tables Vol C Tables 4.2.6.8 and 6.1.1.4'
O O 0.0106 0.0060 'International Tables Vol C Tables 4.2.6.8 and 6.1.1.4'
Pt Pt -1.7033 8.3905 'International Tables Vol C Tables 4.2.6.8 and 6.1.1.4'
S S 0.1246 0.1234 'International Tables Vol C Tables 4.2.6.8 and 6.1.1.4'

loop_
_exptl_crystal_face_index_h
_exptl_crystal_face_index_k
_exptl_crystal_face_index_l
_exptl_crystal_face_perp_dist
14 9 10 0.0728
-2 -8 20 0.0886
-23 7 7 0.0565
8 11 -3 0.0986
29 -1 -9 0.0354
27 -4 -8 0.0361
3 -11 0 0.0916
-28 2 9 0.0496
5 9 -18 0.1082
-4 2 -28 0.1049
-20 -8 -8 0.0627
18 -3 21 0.0978
14 -6 20 0.0925
-26 3 -10 0.0639
-28 -2 -7 0.0484
25 6 3 0.0523
23 -5 11 0.0672
-26 6 1 0.0482
-30 2 3 0.0485
-25 -3 15 0.0617
-19 7 14 0.0606
-26 -1 17 0.0528
26 2 -16 0.0484
16 -8 -12 0.0588
29 -2 0 0.0281
29 3 -2 0.0318

loop_
_geom_angle_atom_site_label_1
_geom_angle_atom_site_label_2
_geom_angle_atom_site_label_3
_geom_angle
O1 Pt1 O2 92.65(13)
N1 Pt1 O1 174.08(14)
N1 Pt1 O2 93.26(14)
C10 Pt1 O1 93.27(18)
C10 Pt1 O2 174.06(18)
C10 Pt1 N1 80.83(18)
O4 Pt2 O3 92.77(13)
O4 Pt2 N2 173.87(15)
N2 Pt2 O3 93.03(15)
C16 Pt2 O4 92.93(17)
C16 Pt2 O3 173.44(16)
C16 Pt2 N2 81.16(18)
C11 S1 C8 90.7(2)
C18 S2 C15 90.1(2)
C26 O1 Pt1 124.5(3)
C33 O4 Pt2 123.0(3)
C28 O2 Pt1 123.3(3)
C31 O3 Pt2 123.2(3)
C12 N1 Pt1 116.8(3)
C1 N1 Pt1 124.9(3)
C1 N1 C12 118.3(4)
C14 N2 Pt2 116.2(3)
C1 N2 Pt2 125.1(3)
C1 N2 C14 118.7(4)
N1 C12 C11 110.1(4)
C13 C12 N1 119.8(4)
C13 C12 C11 130.1(4)
N2 C14 C15 110.2(4)
C13 C14 N2 119.7(4)
C13 C14 C15 130.1(4)
N1 C1 H1 118.0
N2 C1 N1 124.1(4)
N2 C1 H1 118.0
C9 C10 Pt1 134.3(4)
C11 C10 Pt1 113.9(4)
C11 C10 C9 111.8(4)
C10 C9 H9 123.6
C8 C9 C10 112.9(5)
C8 C9 H9 123.6
O1 C26 C27 126.6(5)
O1 C26 C25 113.8(4)
C27 C26 C25 119.6(5)
C14 C15 S2 128.0(4)
C16 C15 S2 112.9(4)
C16 C15 C14 119.1(4)
C12 C13 H13 120.3
C14 C13 C12 119.4(4)
C14 C13 H13 120.3
C12 C11 S1 129.1(4)
C10 C11 S1 112.6(4)
C10 C11 C12 118.3(4)
C15 C16 Pt2 113.0(4)
C15 C16 C17 110.6(4)
C17 C16 Pt2 136.2(4)
O4 C33 C32 127.4(5)
O4 C33 C34 113.7(5)
C32 C33 C34 118.9(5)
O3 C31 C30 114.9(5)
O3 C31 C32 125.4(5)
C32 C31 C30 119.7(5)
O2 C28 C27 125.9(5)
O2 C28 C29 114.4(5)
C27 C28 C29 119.7(4)
C9 C8 S1 112.1(4)
C9 C8 C7 127.9(5)
C7 C8 S1 120.0(4)
C8 C7 H7A 109.0
C8 C7 H7B 109.0
C8 C7 C6 113.1(4)
H7A C7 H7B 107.8
C6 C7 H7A 109.0
C6 C7 H7B 109.0
C26 C27 C28 126.8(5)
C26 C27 H27 116.6
C28 C27 H27 116.6
C16 C17 H17 122.8
C18 C17 C16 114.4(5)
C18 C17 H17 122.8
H5A C5 H5B 107.7
C6 C5 H5A 108.9
C6 C5 H5B 108.9
C6 C5 C4 113.5(4)
C4 C5 H5A 108.9
C4 C5 H5B 108.9
C7 C6 C5 112.5(4)
C7 C6 H6A 109.1
C7 C6 H6B 109.1
C5 C6 H6A 109.1
C5 C6 H6B 109.1
H6A C6 H6B 107.8
C28 C29 H29A 109.5
C28 C29 H29B 109.5
C28 C29 H29C 109.5
H29A C29 H29B 109.5
H29A C29 H29C 109.5
H29B C29 H29C 109.5
C31 C30 H30A 109.5
C31 C30 H30B 109.5
C31 C30 H30C 109.5
H30A C30 H30B 109.5
H30A C30 H30C 109.5
H30B C30 H30C 109.5
C5 C4 H4A 108.9
C5 C4 H4B 108.9
H4A C4 H4B 107.7
C3 C4 C5 113.3(5)
C3 C4 H4A 108.9
C3 C4 H4B 108.9
C26 C25 H25A 109.5
C26 C25 H25B 109.5
C26 C25 H25C 109.5
H25A C25 H25B 109.5
H25A C25 H25C 109.5
H25B C25 H25C 109.5
C33 C32 H32 116.1
C31 C32 C33 127.7(5)
C31 C32 H32 116.1
C17 C18 S2 111.9(4)
C17 C18 C19 128.3(5)
C19 C18 S2 119.8(4)
H23A C23 H23B 107.8
C22 C23 H23A 109.1
C22 C23 H23B 109.1
C22 C23 C24 112.5(6)
C24 C23 H23A 109.1
C24 C23 H23B 109.1
C23 C22 H22A 109.0
C23 C22 H22B 109.0
C23 C22 C21 112.8(5)
H22A C22 H22B 107.8
C21 C22 H22A 109.0
C21 C22 H22B 109.0
C33 C34 H34A 109.5
C33 C34 H34B 109.5
C33 C34 H34C 109.5
H34A C34 H34B 109.5
H34A C34 H34C 109.5
H34B C34 H34C 109.5
C18 C19 H19A 108.7
C18 C19 H19B 108.7
C18 C19 C20 114.3(5)
H19A C19 H19B 107.6
C20 C19 H19A 108.7
C20 C19 H19B 108.7
C4 C3 H3A 108.7
C4 C3 H3B 108.7
H3A C3 H3B 107.6
C2 C3 C4 114.1(5)
C2 C3 H3A 108.7
C2 C3 H3B 108.7
C23 C24 H24A 109.5
C23 C24 H24B 109.5
C23 C24 H24C 109.5
H24A C24 H24B 109.5
H24A C24 H24C 109.5
H24B C24 H24C 109.5
C19 C20 H20A 109.3
C19 C20 H20B 109.3
C19 C20 C21 111.8(5)
H20A C20 H20B 107.9
C21 C20 H20A 109.3
C21 C20 H20B 109.3
C22 C21 H21A 108.8
C22 C21 H21B 108.8
C20 C21 C22 113.9(5)
C20 C21 H21A 108.8
C20 C21 H21B 108.8
H21A C21 H21B 107.7
C3 C2 H2A 109.5
C3 C2 H2B 109.5
C3 C2 H2C 109.5
H2A C2 H2B 109.5
H2A C2 H2C 109.5
H2B C2 H2C 109.5

loop_
_geom_bond_atom_site_label_1
_geom_bond_atom_site_label_2
_geom_bond_distance
Pt1 O1 1.990(3)
Pt1 O2 2.061(3)
Pt1 N1 1.989(4)
Pt1 C10 1.958(5)
Pt2 O4 2.003(3)
Pt2 O3 2.069(3)
Pt2 N2 2.006(4)
Pt2 C16 1.961(5)
S1 C11 1.731(5)
S1 C8 1.739(5)
S2 C15 1.735(5)
S2 C18 1.735(5)
O1 C26 1.278(6)
O4 C33 1.281(6)
O2 C28 1.273(6)
O3 C31 1.277(6)
N1 C12 1.392(6)
N1 C1 1.331(6)
N2 C14 1.387(6)
N2 C1 1.327(6)
C12 C13 1.376(7)
C12 C11 1.425(7)
C14 C15 1.426(7)
C14 C13 1.376(6)
C1 H1 0.9300
C10 C9 1.425(6)
C10 C11 1.378(7)
C9 H9 0.9300
C9 C8 1.369(7)
C26 C27 1.396(7)
C26 C25 1.499(7)
C15 C16 1.381(6)
C13 H13 0.9300
C16 C17 1.409(7)
C33 C32 1.392(8)
C33 C34 1.499(7)
C31 C30 1.509(7)
C31 C32 1.383(7)
C28 C27 1.402(7)
C28 C29 1.504(7)
C8 C7 1.505(6)
C7 H7A 0.9700
C7 H7B 0.9700
C7 C6 1.512(7)
C27 H27 0.9300
C17 H17 0.9300
C17 C18 1.354(7)
C5 H5A 0.9700
C5 H5B 0.9700
C5 C6 1.517(7)
C5 C4 1.519(7)
C6 H6A 0.9700
C6 H6B 0.9700
C29 H29A 0.9600
C29 H29B 0.9600
C29 H29C 0.9600
C30 H30A 0.9600
C30 H30B 0.9600
C30 H30C 0.9600
C4 H4A 0.9700
C4 H4B 0.9700
C4 C3 1.513(7)
C25 H25A 0.9600
C25 H25B 0.9600
C25 H25C 0.9600
C32 H32 0.9300
C18 C19 1.508(7)
C23 H23A 0.9700
C23 H23B 0.9700
C23 C22 1.519(8)
C23 C24 1.525(8)
C22 H22A 0.9700
C22 H22B 0.9700
C22 C21 1.534(8)
C34 H34A 0.9600
C34 H34B 0.9600
C34 H34C 0.9600
C19 H19A 0.9700
C19 H19B 0.9700
C19 C20 1.512(7)
C3 H3A 0.9700
C3 H3B 0.9700
C3 C2 1.512(8)
C24 H24A 0.9600
C24 H24B 0.9600
C24 H24C 0.9600
C20 H20A 0.9700
C20 H20B 0.9700
C20 C21 1.515(7)
C21 H21A 0.9700
C21 H21B 0.9700
C2 H2A 0.9600
C2 H2B 0.9600
C2 H2C 0.9600

loop_
_geom_torsion_atom_site_label_1
_geom_torsion_atom_site_label_2
_geom_torsion_atom_site_label_3
_geom_torsion_atom_site_label_4
_geom_torsion
Pt1 O1 C26 C27 0.4(7)
Pt1 O1 C26 C25 178.1(3)
Pt1 O2 C28 C27 -3.3(7)
Pt1 O2 C28 C29 177.9(3)
Pt1 N1 C12 C13 179.0(3)
Pt1 N1 C12 C11 -1.3(5)
Pt1 N1 C1 N2 -177.5(3)
Pt1 C10 C9 C8 -177.3(4)
Pt1 C10 C11 S1 177.9(2)
Pt1 C10 C11 C12 -0.4(5)
Pt2 O4 C33 C32 2.7(7)
Pt2 O4 C33 C34 -177.4(3)
Pt2 O3 C31 C30 175.5(3)
Pt2 O3 C31 C32 -5.3(7)
Pt2 N2 C14 C15 1.9(5)
Pt2 N2 C14 C13 -178.9(3)
Pt2 N2 C1 N1 176.7(3)
Pt2 C16 C17 C18 -172.4(4)
S1 C8 C7 C6 -177.6(3)
S2 C15 C16 Pt2 173.8(2)
S2 C15 C16 C17 -1.4(5)
S2 C18 C19 C20 54.2(6)
O1 C26 C27 C28 3.0(8)
O4 C33 C32 C31 1.2(9)
O2 C28 C27 C26 -1.3(8)
O3 C31 C32 C33 0.4(9)
N1 C12 C13 C14 -0.2(6)
N1 C12 C11 S1 -176.9(3)
N1 C12 C11 C10 1.1(6)
N2 C14 C15 S2 -177.1(3)
N2 C14 C15 C16 2.6(6)
N2 C14 C13 C12 0.7(7)
C12 N1 C1 N2 3.3(6)
C14 N2 C1 N1 -2.8(7)
C14 C15 C16 Pt2 -5.8(6)
C14 C15 C16 C17 178.9(4)
C1 N1 C12 C13 -1.7(6)
C1 N1 C12 C11 177.9(4)
C1 N2 C14 C15 -178.5(4)
C1 N2 C14 C13 0.7(6)
C10 C9 C8 S1 -0.3(5)
C10 C9 C8 C7 -179.6(4)
C9 C10 C11 S1 -0.3(5)
C9 C10 C11 C12 -178.5(4)
C9 C8 C7 C6 1.6(7)
C15 S2 C18 C17 -0.3(4)
C15 S2 C18 C19 180.0(4)
C15 C14 C13 C12 179.7(5)
C15 C16 C17 C18 1.2(6)
C13 C12 C11 S1 2.7(8)
C13 C12 C11 C10 -179.3(5)
C13 C14 C15 S2 3.8(8)
C13 C14 C15 C16 -176.5(5)
C11 S1 C8 C9 0.1(4)
C11 S1 C8 C7 179.5(4)
C11 C12 C13 C14 -179.8(5)
C11 C10 C9 C8 0.4(6)
C16 C17 C18 S2 -0.5(6)
C16 C17 C18 C19 179.3(5)
C8 S1 C11 C12 178.1(4)
C8 S1 C11 C10 0.1(4)
C8 C7 C6 C5 176.3(4)
C17 C18 C19 C20 -125.5(6)
C5 C4 C3 C2 -179.3(5)
C6 C5 C4 C3 175.4(5)
C29 C28 C27 C26 177.5(5)
C30 C31 C32 C33 179.5(5)
C4 C5 C6 C7 -177.9(4)
C25 C26 C27 C28 -174.6(5)
C18 S2 C15 C14 -179.4(5)
C18 S2 C15 C16 1.0(4)
C18 C19 C20 C21 176.3(4)
C23 C22 C21 C20 178.3(5)
C34 C33 C32 C31 -178.7(5)
C19 C20 C21 C22 177.9(5)
C24 C23 C22 C21 -177.3(5)

loop_
_exptl_oxdiff_crystal_face_indexfrac_h
_exptl_oxdiff_crystal_face_indexfrac_k
_exptl_oxdiff_crystal_face_indexfrac_l
_exptl_oxdiff_crystal_face_x
_exptl_oxdiff_crystal_face_y
_exptl_oxdiff_crystal_face_z
14.0023 8.9994 9.9907 -0.1203 -0.4874 0.8810
-2.0006 -7.9991 20.0050 -0.1475 -0.6014 -0.7791
-23.0078 7.0025 6.9980 -0.9141 0.3068 0.3099
8.0010 10.9994 -3.0091 -0.1018 0.0201 1.0344
29.0088 -1.0030 -9.0032 0.9054 -0.3174 0.2739
27.0086 -4.0028 -8.0007 0.9344 -0.3317 -0.0068
3.0023 -11.0005 0.0076 0.4257 -0.1492 -0.8999
-28.0087 2.0029 9.0023 -0.9127 0.3061 -0.1779
5.0012 8.9989 -18.0063 0.1540 0.4934 0.8896
-3.9999 1.9991 -27.9993 0.3334 0.8994 0.2341
-20.0043 -7.9988 -7.9907 -0.0949 0.5557 -0.8709
18.0044 -3.0007 20.9983 0.1673 -0.9806 -0.1354
14.0037 -6.0004 20.0011 0.1825 -0.8982 -0.4307
-26.0073 3.0019 -9.9977 -0.5590 0.8211 0.0033
-28.0074 -1.9979 -6.9939 -0.5015 0.7329 -0.4550
25.0062 5.9981 2.9917 0.3705 -0.5263 0.7765
23.0066 -5.0016 10.9996 0.5314 -0.8076 -0.2104
-26.0082 6.0024 0.9995 -0.8498 0.5297 0.2150
-30.0089 2.0028 3.0029 -0.8557 0.5176 -0.1769
-25.0075 -2.9972 15.0051 -0.7852 0.0338 -0.5921
-19.0070 7.0025 13.9970 -0.9396 0.0273 0.3273
-26.0082 -0.9970 17.0037 -0.9092 0.0123 -0.4413
26.0080 1.9970 -16.0045 0.8595 -0.0329 0.5223
16.0062 -8.0021 -11.9959 0.8623 -0.0343 -0.4534
29.0085 -2.0026 -0.0029 0.7780 -0.5843 0.1540
29.0080 2.9974 -2.0065 0.6535 -0.4857 0.5861
